data_7227684
loop_
_publ_author_name
'Hasan, Phool'
'Aneja, Babita'
'Masood, Mir M.'
'Ahmad, Md. Belal'
'Yadava, Umesh'
'Daniliuc, Constantin G.'
'Abid, Mohammad'

_publ_section_title
;
 Efficient synthesis of novel N-substituted 2-carboxy-4-quinolones via
 lithium bis(trimethylsilyl)amide (LiHMDS)-induced in situ
 cyclocondensation reaction
;
_journal_issue 19
_journal_name_full 'RSC Adv.'
_journal_page_first 11367
_journal_paper_doi 10.1039/C6RA28631C
_journal_volume 7
_journal_year 2017
_chemical_formula_sum 'C14 H13 Cl N2 O'
_chemical_formula_weight 260.71
_space_group_crystal_system monoclinic
_space_group_IT_number 14
_space_group_name_Hall '-P 2yn'
_space_group_name_H-M_alt 'P 1 21/n 1'
_symmetry_space_group_name_Hall '-P 2yn'
_symmetry_space_group_name_H-M 'P 1 21/n 1'
_atom_sites_solution_hydrogens mixed
_audit_update_record
;
2017-01-31 deposited with the CCDC.
2017-02-07 downloaded from the CCDC.
;
_cell_angle_alpha 90
_cell_angle_beta 113.257(4)
_cell_angle_gamma 90
_cell_formula_units_Z 4
_cell_length_a 14.5288(10)
_cell_length_b 5.2501(4)
_cell_length_c 17.6225(12)
_cell_measurement_reflns_used 3649
_cell_measurement_temperature 100.(2)
_cell_measurement_theta_max 66.9295
_cell_measurement_theta_min 5.0585
_cell_volume 1234.98(16)
_computing_cell_refinement 'SAINT V8.34A (Bruker AXS Inc., 2013)'
_computing_data_collection
;
APEX2 v.2014.1-1 (Bruker AXS Inc., 2014)

;
_computing_data_reduction 'SAINT V8.34A (Bruker AXS Inc., 2013)'
_computing_molecular_graphics 'XP (Sheldrick, 2014)'
_computing_publication_material 'SHELXL-2014 (Sheldrick, 2014)'
_computing_structure_refinement 'SHELXL-2014 (Sheldrick, 2014)'
_computing_structure_solution 'SHELXL-2014 (Sheldrick, 2014)'
_diffrn_ambient_temperature 100.(2)
_diffrn_detector_area_resol_mean 10.4167
_diffrn_measured_fraction_theta_full 0.979
_diffrn_measured_fraction_theta_max 0.979
_diffrn_measurement_device_type 'Bruker D8 Venture PHOTON 100 CMOS'
_diffrn_measurement_method 'omega and phi scans'
_diffrn_radiation_monochromator 'MX mirror'
_diffrn_radiation_type 'Cu K\a'
_diffrn_radiation_wavelength 1.54178
_diffrn_reflns_av_R_equivalents 0.1326
_diffrn_reflns_av_unetI/netI 0.1035
_diffrn_reflns_limit_h_max 16
_diffrn_reflns_limit_h_min -16
_diffrn_reflns_limit_k_max 6
_diffrn_reflns_limit_k_min -6
_diffrn_reflns_limit_l_max 20
_diffrn_reflns_limit_l_min -20
_diffrn_reflns_number 9359
_diffrn_reflns_theta_full 64.37
_diffrn_reflns_theta_max 64.37
_diffrn_reflns_theta_min 3.36
_diffrn_source 'Cu ImS'
_diffrn_source_type 'micro focus tube'
_exptl_absorpt_coefficient_mu 2.642
_exptl_absorpt_correction_T_max 0.92
_exptl_absorpt_correction_T_min 0.69
_exptl_absorpt_correction_type multi-scan
_exptl_absorpt_process_details
;
Bruker AXS (2014). SADABS, Version 2014/2, Bruker AXS Inc., Madison, Wisconsin,
USA.
;
_exptl_crystal_colour colourless
_exptl_crystal_density_diffrn 1.402
_exptl_crystal_density_method 'not measured'
_exptl_crystal_description needle
_exptl_crystal_F_000 544
_exptl_crystal_size_max 0.469
_exptl_crystal_size_mid 0.047
_exptl_crystal_size_min 0.032
_refine_diff_density_max 0.492
_refine_diff_density_min -0.545
_refine_ls_extinction_method none
_refine_ls_goodness_of_fit_ref 1.328
_refine_ls_hydrogen_treatment mixed
_refine_ls_matrix_type full
_refine_ls_number_parameters 167
_refine_ls_number_reflns 2017
_refine_ls_number_restraints 1
_refine_ls_restrained_S_all 1.327
_refine_ls_R_factor_all 0.2002
_refine_ls_R_factor_gt 0.1800
_refine_ls_shift/su_max 0.000
_refine_ls_shift/su_mean 0.000
_refine_ls_structure_factor_coef Fsqd
_refine_ls_weighting_details 'w=1/[\s^2^(Fo^2^)+(0.0001P)^2^+30.4509P] where P=(Fo^2^+2Fc^2^)/3'
_refine_ls_weighting_scheme calc
_refine_ls_wR_factor_gt 0.3342
_refine_ls_wR_factor_ref 0.3428
_reflns_number_gt 1686
_reflns_number_total 2017
_reflns_threshold_expression 'I > 2\s(I)'
_cod_data_source_file c6ra28631c2.cif
_cod_data_source_block dan8187
_cod_database_code 7227684

loop_
_space_group_symop_operation_xyz
'x, y, z'
'-x+1/2, y+1/2, -z+1/2'
'-x, -y, -z'
'x-1/2, -y-1/2, z-1/2'

loop_
_atom_site_type_symbol
_atom_site_label
_atom_site_fract_x
_atom_site_fract_y
_atom_site_fract_z
_atom_site_U_iso_or_equiv
_atom_site_adp_type
_atom_site_calc_flag
_atom_site_refinement_flags_adp
_atom_site_refinement_flags_posn
_atom_site_occupancy
Cl Cl1 0.8078(2) 1.2408(6) 0.52668(18) 0.0238(7) Uani d . . 1
N N1 0.5614(8) 0.3197(18) 0.2971(6) 0.020(2) Uani d . D 1
H H1 0.537(9) 0.30(3) 0.334(6) 0.03 Uiso d U D 1
N N2 0.5852(7) 0.600(2) 0.4288(6) 0.019(2) Uani d . . 1
O O1 0.4208(6) 0.0808(16) 0.3293(5) 0.022(2) Uani d . . 1
C C1 0.5420(9) 0.152(2) 0.2360(7) 0.021(3) Uani d . . 1
C C2 0.4683(8) -0.043(3) 0.2190(7) 0.021(3) Uani d . . 1
C C3 0.4490(9) -0.210(2) 0.1552(8) 0.025(3) Uani d . . 1
H H3 0.3994 -0.3381 0.1458 0.03 Uiso calc U R 1
C C4 0.5009(9) -0.196(2) 0.1037(7) 0.020(3) Uani d . . 1
H H4 0.4863 -0.3111 0.0589 0.024 Uiso calc U R 1
C C5 0.5734(9) -0.014(3) 0.1184(8) 0.024(3) Uani d . . 1
H H5 0.6096 -0.0055 0.0839 0.029 Uiso calc U R 1
C C6 0.5947(9) 0.157(3) 0.1816(8) 0.027(3) Uani d . . 1
H H6 0.6452 0.2813 0.1899 0.032 Uiso calc U R 1
C C7 0.6419(9) 0.504(3) 0.3192(7) 0.020(3) Uani d . . 1
H H7A 0.6307 0.618 0.2715 0.024 Uiso calc U R 1
H H7B 0.7062 0.4143 0.3322 0.024 Uiso calc U R 1
C C8 0.6485(8) 0.664(2) 0.3931(7) 0.015(2) Uani d . . 1
C C9 0.7159(9) 0.859(2) 0.4198(7) 0.018(3) Uani d . . 1
H H9 0.7584 0.8973 0.3919 0.022 Uiso calc U R 1
C C10 0.7214(8) 0.998(2) 0.4867(7) 0.019(3) Uani d . . 1
C C11 0.6541(10) 0.939(2) 0.5249(8) 0.025(3) Uani d . . 1
H H11 0.6535 1.0367 0.5701 0.03 Uiso calc U R 1
C C12 0.5896(9) 0.736(3) 0.4939(7) 0.027(3) Uani d . . 1
H H12 0.5462 0.6913 0.5204 0.033 Uiso calc U R 1
C C13 0.4109(9) -0.071(2) 0.2748(8) 0.026(3) Uani d . . 1
C C14 0.3374(9) -0.283(3) 0.2575(7) 0.030(3) Uani d . . 1
H H14A 0.3059 -0.2785 0.2974 0.045 Uiso calc U R 1
H H14B 0.372 -0.4465 0.262 0.045 Uiso calc U R 1
H H14C 0.2858 -0.2648 0.2015 0.045 Uiso calc U R 1

loop_
_atom_site_aniso_label
_atom_site_aniso_U_11
_atom_site_aniso_U_22
_atom_site_aniso_U_33
_atom_site_aniso_U_12
_atom_site_aniso_U_13
_atom_site_aniso_U_23
Cl1 0.0220(13) 0.0234(14) 0.0209(14) -0.0054(14) 0.0030(11) -0.0035(14)
N1 0.029(6) 0.013(5) 0.021(6) -0.004(4) 0.014(5) -0.007(4)
N2 0.018(5) 0.027(6) 0.017(5) -0.008(5) 0.012(4) -0.006(5)
O1 0.022(4) 0.025(5) 0.026(5) 0.000(4) 0.015(4) 0.000(4)
C1 0.017(6) 0.025(7) 0.016(6) -0.001(5) -0.001(5) -0.008(5)
C2 0.014(6) 0.028(7) 0.014(6) 0.004(5) -0.004(5) 0.003(5)
C3 0.025(6) 0.016(7) 0.041(8) 0.001(6) 0.019(6) 0.002(6)
C4 0.031(6) 0.009(6) 0.014(6) -0.004(5) 0.003(5) 0.002(5)
C5 0.027(7) 0.030(7) 0.021(6) -0.006(6) 0.017(5) -0.009(6)
C6 0.015(6) 0.043(8) 0.026(7) 0.008(6) 0.012(5) 0.010(6)
C7 0.022(6) 0.029(7) 0.011(6) -0.002(6) 0.008(5) 0.000(5)
C8 0.006(5) 0.017(6) 0.021(6) 0.002(4) 0.006(4) -0.002(5)
C9 0.021(6) 0.021(6) 0.014(6) 0.001(5) 0.009(5) 0.008(5)
C10 0.019(6) 0.020(6) 0.006(5) 0.002(5) -0.007(5) 0.001(5)
C11 0.034(7) 0.020(7) 0.026(7) 0.004(6) 0.018(6) -0.007(6)
C12 0.028(6) 0.028(7) 0.024(7) -0.013(6) 0.009(5) 0.003(6)
C13 0.017(6) 0.020(7) 0.030(8) 0.004(5) -0.002(5) -0.010(6)
C14 0.025(6) 0.040(8) 0.020(6) -0.009(7) 0.003(5) -0.018(6)

loop_
_atom_type_symbol
_atom_type_description
_atom_type_scat_dispersion_real
_atom_type_scat_dispersion_imag
_atom_type_scat_source
C C 0.0181 0.0091 'International Tables Vol C Tables 4.2.6.8 and 6.1.1.4'
H H 0.0000 0.0000 'International Tables Vol C Tables 4.2.6.8 and 6.1.1.4'
N N 0.0311 0.0180 'International Tables Vol C Tables 4.2.6.8 and 6.1.1.4'
O O 0.0492 0.0322 'International Tables Vol C Tables 4.2.6.8 and 6.1.1.4'
Cl Cl 0.3639 0.7018 'International Tables Vol C Tables 4.2.6.8 and 6.1.1.4'

loop_
_geom_angle_atom_site_label_1
_geom_angle_atom_site_label_2
_geom_angle_atom_site_label_3
_geom_angle
C1 N1 C7 123.4(10)
C1 N1 H1 121.(10)
C7 N1 H1 114.(9)
C12 N2 C8 117.3(11)
N1 C1 C2 123.2(11)
N1 C1 C6 121.7(12)
C2 C1 C6 115.1(11)
C3 C2 C1 121.9(12)
C3 C2 C13 118.9(11)
C1 C2 C13 119.2(11)
C2 C3 C4 120.9(12)
C2 C3 H3 119.5
C4 C3 H3 119.5
C5 C4 C3 119.3(11)
C5 C4 H4 120.4
C3 C4 H4 120.4
C6 C5 C4 121.5(12)
C6 C5 H5 119.3
C4 C5 H5 119.3
C5 C6 C1 121.3(12)
C5 C6 H6 119.4
C1 C6 H6 119.4
N1 C7 C8 111.7(9)
N1 C7 H7A 109.3
C8 C7 H7A 109.3
N1 C7 H7B 109.3
C8 C7 H7B 109.3
H7A C7 H7B 107.9
N2 C8 C9 123.7(11)
N2 C8 C7 116.1(10)
C9 C8 C7 120.1(10)
C10 C9 C8 119.3(11)
C10 C9 H9 120.4
C8 C9 H9 120.4
C9 C10 C11 118.6(11)
C9 C10 Cl1 122.2(10)
C11 C10 Cl1 119.2(9)
C12 C11 C10 117.7(11)
C12 C11 H11 121.2
C10 C11 H11 121.2
N2 C12 C11 123.4(11)
N2 C12 H12 118.3
C11 C12 H12 118.3
O1 C13 C14 120.3(12)
O1 C13 C2 121.6(12)
C14 C13 C2 118.0(11)
C13 C14 H14A 109.5
C13 C14 H14B 109.5
H14A C14 H14B 109.5
C13 C14 H14C 109.5
H14A C14 H14C 109.5
H14B C14 H14C 109.5

loop_
_geom_bond_atom_site_label_1
_geom_bond_atom_site_label_2
_geom_bond_distance
Cl1 C10 1.733(12)
N1 C1 1.333(15)
N1 C7 1.450(15)
N1 H1 0.86(2)
N2 C12 1.332(16)
N2 C8 1.346(14)
O1 C13 1.213(15)
C1 C2 1.425(17)
C1 C6 1.445(17)
C2 C3 1.364(18)
C2 C13 1.527(18)
C3 C4 1.392(16)
C3 H3 0.95
C4 C5 1.370(17)
C4 H4 0.95
C5 C6 1.364(18)
C5 H5 0.95
C6 H6 0.95
C7 C8 1.518(16)
C7 H7A 0.99
C7 H7B 0.99
C8 C9 1.366(16)
C9 C10 1.361(17)
C9 H9 0.95
C10 C11 1.422(17)
C11 C12 1.382(18)
C11 H11 0.95
C12 H12 0.95
C13 C14 1.490(18)
C14 H14A 0.98
C14 H14B 0.98
C14 H14C 0.98

loop_
_geom_hbond_atom_site_label_D
_geom_hbond_atom_site_label_H
_geom_hbond_atom_site_label_A
_geom_hbond_site_symmetry_A
_geom_hbond_distance_DH
_geom_hbond_distance_HA
_geom_hbond_distance_DA
_geom_hbond_angle_DHA
N1 H1 N2 . 0.86(2) 2.20(13) 2.652(13) 113.(11)
N1 H1 O1 . 0.86(2) 2.02(11) 2.642(13) 129.(12)
C11 H11 O1 3_666 0.95 2.49 3.163(15) 127.9

loop_
_geom_torsion_atom_site_label_1
_geom_torsion_atom_site_label_2
_geom_torsion_atom_site_label_3
_geom_torsion_atom_site_label_4
_geom_torsion
C7 N1 C1 C2 174.5(12)
C7 N1 C1 C6 -5.9(18)
N1 C1 C2 C3 179.0(12)
C6 C1 C2 C3 -0.6(18)
N1 C1 C2 C13 -2.6(18)
C6 C1 C2 C13 177.9(11)
C1 C2 C3 C4 -0.1(19)
C13 C2 C3 C4 -178.6(11)
C2 C3 C4 C5 1.0(19)
C3 C4 C5 C6 -1.(2)
C4 C5 C6 C1 0.(2)
N1 C1 C6 C5 -179.0(12)
C2 C1 C6 C5 0.6(18)
C1 N1 C7 C8 -177.8(10)
C12 N2 C8 C9 -0.2(18)
C12 N2 C8 C7 179.8(11)
N1 C7 C8 N2 4.1(15)
N1 C7 C8 C9 -175.9(10)
N2 C8 C9 C10 0.7(18)
C7 C8 C9 C10 -179.3(11)
C8 C9 C10 C11 -2.1(17)
C8 C9 C10 Cl1 177.7(9)
C9 C10 C11 C12 2.9(18)
Cl1 C10 C11 C12 -176.9(10)
C8 N2 C12 C11 1.1(19)
C10 C11 C12 N2 -2.(2)
C3 C2 C13 O1 -175.6(12)
C1 C2 C13 O1 5.9(18)
C3 C2 C13 C14 1.0(17)
C1 C2 C13 C14 -177.6(11)
